data_8104122
loop_
_publ_author_name
'Pfitzner, A.'
'Reiser, S.'

_publ_section_title
;
 Refinement of the crystal structures of Cu3 P S4 and Cu3 Sb S4 and a
 comment on normal tetrahedral structures
;
_journal_name_full 'Zeitschrift fuer Kristallographie (149,1979-)'
_journal_page_first 51
_journal_page_last 54
_journal_volume 217
_journal_year 2002
_chemical_formula_sum 'Cu3 S4 Sb'
_chemical_name_systematic 'Cu3 (Sb S4)'
_space_group_IT_number 121
_symmetry_space_group_name_Hall 'I -4 2'
_symmetry_space_group_name_H-M 'I -4 2 m'
_cell_angle_alpha 90
_cell_angle_beta 90
_cell_angle_gamma 90
_cell_formula_units_Z 2
_cell_length_a 5.3911
_cell_length_b 5.3911
_cell_length_c 10.7633
_cell_volume 312.824
_citation_journal_id_ASTM ZEKRDZ
_cod_data_source_file Pfitzner_ZEKRDZ_2002_466.cif
_cod_data_source_block Cu3S4Sb1
_cod_original_cell_volume 312.8241
_cod_original_formula_sum 'Cu3 S4 Sb1'
_cod_database_code 8104122

loop_
_symmetry_equiv_pos_as_xyz
x,y,z
y,-x,-z
-x,-y,z
-y,x,-z
x,-y,-z
-y,-x,z
-x,y,-z
y,x,z
x+1/2,y+1/2,z+1/2
y+1/2,-x+1/2,-z+1/2
-x+1/2,-y+1/2,z+1/2
-y+1/2,x+1/2,-z+1/2
x+1/2,-y+1/2,-z+1/2
-y+1/2,-x+1/2,z+1/2
-x+1/2,y+1/2,-z+1/2
y+1/2,x+1/2,z+1/2

loop_
_atom_site_label
_atom_site_type_symbol
_atom_site_fract_x
_atom_site_fract_y
_atom_site_fract_z
_atom_site_occupancy
_atom_site_U_iso_or_equiv
S1 S-2 0.24577 0.24577 0.37108 1 0.0
Sb1 Sb+5 0 0 0 1 0.0
Cu1 Cu+1 0 0.5 0.75 1 0.0
Cu2 Cu+1 0 0 0.5 1 0.0
